data_1007038
loop_
_publ_author_name
'Durif, A'
'Averbuch-Pouchot, M T'
'Guitel, J C'

_publ_section_title
;
Structures de deux phosphotellurates. Te (O H)~6~ ((N H~4~)~2~ H P
O~4~)~2~ et Te (O H)~6~ (Na~2~ H P O~4~) (H~2~ O)
;
_journal_coden_ASTM ACBCAR
_journal_name_full 'Acta Crystallographica B (24,1968-38,1982)'
_journal_page_first 1444
_journal_page_last 1447
_journal_paper_doi 10.1107/S056774087900666X
_journal_volume 35
_journal_year 1979
_chemical_formula_structural 'Te (O H)6 (Na2 H P O4) (H2 O)'
_chemical_formula_sum 'H9 Na2 O11 P Te'
_chemical_name_systematic
;
Tellurium(VI) hydroxide (disodium hydrogenphosphate) hydrate
;
_space_group_IT_number 173
_symmetry_cell_setting hexagonal
_symmetry_Int_Tables_number 173
_symmetry_space_group_name_Hall 'P 6c'
_symmetry_space_group_name_H-M 'P 63'
_cell_angle_alpha 90
_cell_angle_beta 90
_cell_angle_gamma 120
_cell_formula_units_Z 2
_cell_length_a 5.908(3)
_cell_length_b 5.908(3)
_cell_length_c 15.09(1)
_cell_volume 456.1
_refine_ls_R_factor_all 0.02
_cod_database_code 1007038

loop_
_symmetry_equiv_pos_as_xyz
x,y,z
-y,x-y,z
y-x,-x,z
-x,-y,1/2+z
y,y-x,1/2+z
x-y,x,1/2+z

loop_
_atom_site_label
_atom_site_type_symbol
_atom_site_symmetry_multiplicity
_atom_site_Wyckoff_symbol
_atom_site_fract_x
_atom_site_fract_y
_atom_site_fract_z
_atom_site_occupancy
_atom_site_attached_hydrogens
_atom_site_calc_flag
Te1 Te6+ 2 b 0.3333(3) 0.6666(7) 0.0008(1) 1. 0 d
P1 P5+ 2 a 0. 0. 0.2334(2) 1. 0 d
Na1 Na1+ 2 b 0.3333(3) 0.6666(7) 0.4604(3) 1. 0 d
Na2 Na1+ 2 b 0.6666(7) 0.3333(3) 0.1820(3) 1. 0 d
O1 O2- 6 c 0.2747(4) 0.1086(4) 0.2677 1. 1 d
O2 O2- 6 c 0.0356(4) 0.4368(4) 0.0727(2) 1. 1 d
O3 O2- 6 c 0.3831(4) 0.0727(4) 0.4317(2) 1. 1 d
O4 O2- 2 a 0. 0. 0.1316(3) 1. 0 d
O5 O2- 2 b 0.3333(3) 0.6666(7) 0.2957(5) 1. 2 d
H1 H1+ 6 c -1. -1. -1. 3. 0 dum

loop_
_atom_type_symbol
_atom_type_oxidation_number
Te6+ 6.000
P5+ 5.000
Na1+ 1.000
O2- -2.000
H1+ 1.000
